data_1552347
loop_
_publ_author_name
'Schluscha\&s, Bastian'
'Abbenseth, Josh'
'Demeshko, Serhiy'
'Finger, Markus'
'Franke, Alicja'
'Herwig, Christian'
'W\"urtele, Christian'
'Ivanovi\'c-Burmazovi\'c, Ivana'
'Limberg, Christian'
'Telser, Joshua'
'Schneider, Sven'

_publ_section_title
;
 Selectivity of Tungsten Mediated Dinitrogen Splitting vs. Proton
 Reduction
;
_journal_name_full 'Chemical Science'
_journal_paper_doi 10.1039/C9SC03779A
_journal_year 2019
_chemical_formula_sum 'C47 H94 Cl2 F3 N4 O3 P4 S W2'
_chemical_formula_weight 1414.80
_chemical_name_common BS-C-116
_space_group_crystal_system orthorhombic
_space_group_IT_number 33
_space_group_name_Hall 'P 2c -2n'
_space_group_name_H-M_alt 'P n a 21'
_symmetry_space_group_name_Hall 'P 2c -2n'
_symmetry_space_group_name_H-M 'P n a 21'
_atom_sites_solution_hydrogens geom
_audit_update_record
;
2019-07-29 deposited with the CCDC.    2019-09-20 downloaded from the CCDC.
;
_cell_angle_alpha 90
_cell_angle_beta 90
_cell_angle_gamma 90
_cell_formula_units_Z 4
_cell_length_a 19.7515(9)
_cell_length_b 13.2485(6)
_cell_length_c 22.2689(10)
_cell_measurement_reflns_used 9341
_cell_measurement_temperature 100.(2)
_cell_measurement_theta_max 27.4560
_cell_measurement_theta_min 2.2559
_cell_volume 5827.3(5)
_computing_cell_refinement 'SAINT V8.37A (Bruker AXS Inc., 2015)'
_computing_data_collection 'Bruker Instrument Service vV6.2.4'
_computing_data_reduction 'SAINT V8.37A (Bruker AXS Inc., 2015)'
_computing_molecular_graphics 'shelXle (C.B. Huebschle, rev 807)'
_computing_structure_refinement 'SHELXL-2014/7 (Sheldrick, 2014)'
_computing_structure_solution 'SHELXT-2014 (Sheldrick, 2014)'
_diffrn_ambient_temperature 100.(2)
_diffrn_detector_area_resol_mean 10.4167
_diffrn_measured_fraction_theta_full 0.994
_diffrn_measured_fraction_theta_max 0.994
_diffrn_measurement_device_type 'Bruker D8 Venture CMOS'
_diffrn_measurement_method 'omega and phi scans'
_diffrn_radiation_monochromator 'multilayer optics'
_diffrn_radiation_type MoK\a
_diffrn_radiation_wavelength 0.71073
_diffrn_reflns_av_R_equivalents 0.1450
_diffrn_reflns_av_unetI/netI 0.0608
_diffrn_reflns_limit_h_max 26
_diffrn_reflns_limit_h_min -26
_diffrn_reflns_limit_k_max 17
_diffrn_reflns_limit_k_min -17
_diffrn_reflns_limit_l_max 29
_diffrn_reflns_limit_l_min -29
_diffrn_reflns_number 175705
_diffrn_reflns_theta_full 28.40
_diffrn_reflns_theta_max 28.40
_diffrn_reflns_theta_min 2.26
_diffrn_source 'microfucus sealed tube'
_diffrn_source_type 'INCOATEC microfocus sealed tube'
_exptl_absorpt_coefficient_mu 4.232
_exptl_absorpt_correction_T_max 0.87
_exptl_absorpt_correction_T_min 0.35
_exptl_absorpt_correction_type 'Numerical Mu From Formula'
_exptl_absorpt_process_details
;
SADABS-2016/2 - Bruker AXS area detector scaling and absorption correction
;
_exptl_crystal_colour 'clear intense brown'
_exptl_crystal_density_diffrn 1.613
_exptl_crystal_density_method 'not measured'
_exptl_crystal_description Needle
_exptl_crystal_F_000 2852
_exptl_crystal_size_max 0.370
_exptl_crystal_size_mid 0.096
_exptl_crystal_size_min 0.033
_refine_diff_density_max 2.428
_refine_diff_density_min -1.729
_refine_ls_abs_structure_details
;

Flack x determined using 5071 quotients [(I+)-(I-)]/[(I+)+(I-)]
(Parsons, Flack and Wagner, Acta Cryst. B69 (2013) 249-259).
;
_refine_ls_abs_structure_Flack -0.012(4)
_refine_ls_extinction_method none
_refine_ls_goodness_of_fit_ref 1.081
_refine_ls_hydrogen_treatment constr
_refine_ls_matrix_type full
_refine_ls_number_parameters 651
_refine_ls_number_reflns 14544
_refine_ls_number_restraints 232
_refine_ls_restrained_S_all 1.082
_refine_ls_R_factor_all 0.0683
_refine_ls_R_factor_gt 0.0513
_refine_ls_shift/su_max 0.001
_refine_ls_shift/su_mean 0.000
_refine_ls_structure_factor_coef Fsqd
_refine_ls_weighting_details 'w=1/[\s^2^(Fo^2^)+(0.0387P)^2^+33.6704P] where P=(Fo^2^+2Fc^2^)/3'
_refine_ls_weighting_scheme calc
_refine_ls_wR_factor_gt 0.0968
_refine_ls_wR_factor_ref 0.1029
_reflns_number_gt 12528
_reflns_number_total 14544
_reflns_threshold_expression 'I > 2\s(I)'
_cod_data_source_file c9sc03779a2.cif
_cod_data_source_block CW_BS_170118_2
_cod_database_code 1552347

loop_
_space_group_symop_operation_xyz
'x, y, z'
'-x, -y, z+1/2'
'x+1/2, -y+1/2, z'
'-x+1/2, y+1/2, z+1/2'

loop_
_atom_site_type_symbol
_atom_site_label
_atom_site_fract_x
_atom_site_fract_y
_atom_site_fract_z
_atom_site_U_iso_or_equiv
_atom_site_adp_type
_atom_site_calc_flag
_atom_site_refinement_flags_adp
_atom_site_refinement_flags_occupancy
_atom_site_refinement_flags_posn
_atom_site_occupancy
_atom_site_disorder_assembly
_atom_site_disorder_group
C C1 0.5606(7) 0.4249(10) 0.2913(6) 0.031(3) Uani d . . D 1.0 . .
H H1A 0.5587 0.4524 0.25 0.038 Uiso calc U . R 1.0 . .
H H1B 0.5224 0.3771 0.296 0.038 Uiso calc U . R 1.0 . .
C C2 0.6282(7) 0.3667(10) 0.2995(6) 0.028(3) Uani d . . . 1.0 . .
H H2A 0.6392 0.3288 0.2624 0.033 Uiso calc U . R 1.0 . .
H H2B 0.6242 0.3179 0.333 0.033 Uiso calc U . R 1.0 . .
C C3 0.7194(7) 0.5156(10) 0.2411(5) 0.027(3) Uani d . . . 1.0 . .
C C4 0.6687(7) 0.5973(10) 0.2239(6) 0.031(3) Uani d . . . 1.0 . .
H H4A 0.6782 0.621 0.1831 0.046 Uiso calc U . R 1.0 . .
H H4B 0.6725 0.6539 0.2521 0.046 Uiso calc U . R 1.0 . .
H H4C 0.6227 0.5696 0.2256 0.046 Uiso calc U . R 1.0 . .
C C5 0.7231(9) 0.4351(12) 0.1914(6) 0.045(4) Uani d . . . 1.0 . .
H H5A 0.7421 0.4651 0.1549 0.067 Uiso calc U . R 1.0 . .
H H5B 0.6774 0.4097 0.183 0.067 Uiso calc U . R 1.0 . .
H H5C 0.7519 0.3793 0.2047 0.067 Uiso calc U . R 1.0 . .
C C6 0.7883(7) 0.5660(11) 0.2440(7) 0.038(4) Uani d . . . 1.0 . .
H H6A 0.8234 0.5146 0.2499 0.057 Uiso calc U . R 1.0 . .
H H6B 0.7892 0.6137 0.2777 0.057 Uiso calc U . R 1.0 . .
H H6C 0.7968 0.6024 0.2064 0.057 Uiso calc U . R 1.0 . .
C C7 0.7664(6) 0.3870(10) 0.3506(6) 0.025(3) Uani d . . . 1.0 . .
C C8 0.7381(7) 0.3179(10) 0.3982(6) 0.031(3) Uani d . . . 1.0 . .
H H8A 0.7155 0.2606 0.379 0.046 Uiso calc U . R 1.0 . .
H H8B 0.7055 0.3551 0.4229 0.046 Uiso calc U . R 1.0 . .
H H8C 0.7751 0.2933 0.4236 0.046 Uiso calc U . R 1.0 . .
C C9 0.8132(7) 0.4637(11) 0.3820(9) 0.046(4) Uani d . . . 1.0 . .
H H9A 0.8477 0.4275 0.4051 0.07 Uiso calc U . R 1.0 . .
H H9B 0.7864 0.5062 0.409 0.07 Uiso calc U . R 1.0 . .
H H9C 0.8353 0.5061 0.3517 0.07 Uiso calc U . R 1.0 . .
C C10 0.8066(8) 0.3231(11) 0.3057(7) 0.042(4) Uani d . . . 1.0 . .
H H10A 0.8203 0.3653 0.2717 0.063 Uiso calc U . R 1.0 . .
H H10B 0.7783 0.2674 0.2913 0.063 Uiso calc U . R 1.0 . .
H H10C 0.847 0.2958 0.3255 0.063 Uiso calc U . R 1.0 . .
C C11 0.4810(6) 0.5351(11) 0.3363(6) 0.029(3) Uani d . . D 1.0 . .
H H11A 0.4535 0.4726 0.3348 0.035 Uiso calc U . R 1.0 . .
H H11B 0.47 0.5753 0.3001 0.035 Uiso calc U . R 1.0 . .
C C12 0.4605(6) 0.5957(10) 0.3920(7) 0.031(3) Uani d . . . 1.0 . .
H H12A 0.4542 0.5498 0.4267 0.038 Uiso calc U . R 1.0 . .
H H12B 0.4173 0.6315 0.3846 0.038 Uiso calc U . R 1.0 . .
C C13 0.5149(7) 0.7973(10) 0.3549(6) 0.029(3) Uani d . . . 1.0 . .
C C14 0.4395(7) 0.8205(12) 0.3455(7) 0.039(4) Uani d . . . 1.0 . .
H H14A 0.4348 0.8813 0.3208 0.058 Uiso calc U . R 1.0 . .
H H14B 0.4179 0.8316 0.3846 0.058 Uiso calc U . R 1.0 . .
H H14C 0.4178 0.7634 0.3253 0.058 Uiso calc U . R 1.0 . .
C C15 0.5528(8) 0.8894(10) 0.3775(7) 0.040(3) Uani d . . . 1.0 . .
H H15A 0.5995 0.8706 0.3873 0.06 Uiso calc U . R 1.0 . .
H H15B 0.5304 0.9157 0.4135 0.06 Uiso calc U . R 1.0 . .
H H15C 0.5531 0.9415 0.3462 0.06 Uiso calc U . R 1.0 . .
C C16 0.5464(7) 0.7686(11) 0.2944(6) 0.035(3) Uani d . . . 1.0 . .
H H16A 0.5254 0.7064 0.2796 0.052 Uiso calc U . R 1.0 . .
H H16B 0.5951 0.758 0.2994 0.052 Uiso calc U . R 1.0 . .
H H16C 0.5387 0.8232 0.2655 0.052 Uiso calc U . R 1.0 . .
C C17 0.5135(7) 0.7245(12) 0.4879(6) 0.036(4) Uani d . . . 1.0 . .
C C18 0.5782(8) 0.7780(11) 0.5107(6) 0.037(3) Uani d . . . 1.0 . .
H H18A 0.618 0.7373 0.5004 0.056 Uiso calc U . R 1.0 . .
H H18B 0.5757 0.7861 0.5544 0.056 Uiso calc U . R 1.0 . .
H H18C 0.582 0.8445 0.4917 0.056 Uiso calc U . R 1.0 . .
C C19 0.5046(8) 0.6305(11) 0.5258(6) 0.041(4) Uani d . . . 1.0 . .
H H19A 0.4629 0.5957 0.514 0.061 Uiso calc U . R 1.0 . .
H H19B 0.5018 0.6495 0.5683 0.061 Uiso calc U . R 1.0 . .
H H19C 0.5434 0.5854 0.5198 0.061 Uiso calc U . R 1.0 . .
C C20 0.4527(8) 0.7924(13) 0.4975(7) 0.044(4) Uani d . . . 1.0 . .
H H20A 0.4604 0.8572 0.4775 0.065 Uiso calc U . R 1.0 . .
H H20B 0.4461 0.8035 0.5406 0.065 Uiso calc U . R 1.0 . .
H H20C 0.4123 0.7601 0.4807 0.065 Uiso calc U . R 1.0 . .
C C21 0.5788(8) 0.5331(12) 0.6665(6) 0.048(4) Uani d . . D 1.0 . .
H H21A 0.5792 0.5093 0.7087 0.057 Uiso calc U . R 1.0 . .
H H21B 0.5398 0.5795 0.6625 0.057 Uiso calc U . R 1.0 . .
C C22 0.6442(8) 0.5968(13) 0.6570(7) 0.042(4) Uani d . . . 1.0 . .
H H22A 0.6568 0.6324 0.6945 0.051 Uiso calc U . R 1.0 . .
H H22B 0.6373 0.6474 0.6249 0.051 Uiso calc U . R 1.0 . .
C C23 0.7753(7) 0.5845(9) 0.5974(6) 0.029(3) Uani d . . . 1.0 . .
C C24 0.7437(8) 0.6489(12) 0.5492(6) 0.039(4) Uani d . . . 1.0 . .
H H24A 0.7792 0.6852 0.5274 0.058 Uiso calc U . R 1.0 . .
H H24B 0.7126 0.6975 0.5676 0.058 Uiso calc U . R 1.0 . .
H H24C 0.7187 0.6057 0.5212 0.058 Uiso calc U . R 1.0 . .
C C25 0.8161(8) 0.6515(12) 0.6392(7) 0.040(4) Uani d . . . 1.0 . .
H H25A 0.8497 0.6893 0.6159 0.06 Uiso calc U . R 1.0 . .
H H25B 0.8392 0.6097 0.6691 0.06 Uiso calc U . R 1.0 . .
H H25C 0.7857 0.6989 0.6595 0.06 Uiso calc U . R 1.0 . .
C C26 0.8239(7) 0.5107(11) 0.5630(8) 0.044(4) Uani d . . . 1.0 . .
H H26A 0.7976 0.4698 0.5348 0.066 Uiso calc U . R 1.0 . .
H H26B 0.8467 0.4665 0.5918 0.066 Uiso calc U . R 1.0 . .
H H26C 0.8578 0.5499 0.5408 0.066 Uiso calc U . R 1.0 . .
C C27 0.7430(7) 0.4533(10) 0.7090(6) 0.031(3) Uani d . . . 1.0 . .
C C28 0.7488(10) 0.5394(13) 0.7578(8) 0.055(5) Uani d . . . 1.0 . .
H H28A 0.7751 0.5957 0.7414 0.082 Uiso calc U . R 1.0 . .
H H28B 0.7715 0.5128 0.7936 0.082 Uiso calc U . R 1.0 . .
H H28C 0.7034 0.563 0.7686 0.082 Uiso calc U . R 1.0 . .
C C29 0.8132(7) 0.4075(13) 0.7026(9) 0.052(5) Uani d . . . 1.0 . .
H H29A 0.8141 0.3624 0.6677 0.078 Uiso calc U . R 1.0 . .
H H29B 0.8243 0.3692 0.7389 0.078 Uiso calc U . R 1.0 . .
H H29C 0.8465 0.4615 0.697 0.078 Uiso calc U . R 1.0 . .
C C30 0.6965(9) 0.3699(13) 0.7303(7) 0.047(4) Uani d . . . 1.0 . .
H H30A 0.6512 0.3974 0.7374 0.07 Uiso calc U . R 1.0 . .
H H30B 0.7142 0.3414 0.7678 0.07 Uiso calc U . R 1.0 . .
H H30C 0.6942 0.3169 0.6997 0.07 Uiso calc U . R 1.0 . .
C C31 0.4978(7) 0.4168(14) 0.6299(7) 0.049(4) Uani d . . D 1.0 . .
H H33A 0.4684 0.4774 0.6301 0.059 Uiso calc U . R 1.0 . .
H H33B 0.489 0.3791 0.6674 0.059 Uiso calc U . R 1.0 . .
C C32 0.4781(7) 0.3514(13) 0.5775(8) 0.051(4) Uani d . . . 1.0 . .
H H32A 0.4654 0.3949 0.5431 0.061 Uiso calc U . R 1.0 . .
H H32B 0.4381 0.3104 0.5885 0.061 Uiso calc U . R 1.0 . .
C C33 0.5291(8) 0.2229(11) 0.4775(6) 0.047(4) Uani d . . D 1.0 . .
C C34 0.4648(10) 0.1590(17) 0.4722(9) 0.074(7) Uani d . . D 1.0 . .
H H34A 0.4269 0.1947 0.4912 0.112 Uiso calc U . R 1.0 . .
H H34B 0.4717 0.0941 0.4923 0.112 Uiso calc U . R 1.0 . .
H H34C 0.4545 0.1475 0.4297 0.112 Uiso calc U . R 1.0 . .
C C35 0.5935(9) 0.1696(15) 0.4541(9) 0.064(5) Uani d . . D 1.0 . .
H H35A 0.5954 0.1008 0.4702 0.095 Uiso calc U . R 1.0 . .
H H35B 0.6336 0.2072 0.4671 0.095 Uiso calc U . R 1.0 . .
H H35C 0.5922 0.167 0.4101 0.095 Uiso calc U . R 1.0 . .
C C36 0.5146(9) 0.3151(12) 0.4388(8) 0.058(5) Uani d . . D 1.0 . .
H H36A 0.5507 0.365 0.4444 0.086 Uiso calc U . R 1.0 . .
H H36B 0.4712 0.3447 0.4506 0.086 Uiso calc U . R 1.0 . .
H H36C 0.5127 0.295 0.3965 0.086 Uiso calc U . R 1.0 . .
C C37 0.5416(9) 0.1631(13) 0.6110(8) 0.067(6) Uani d . . D 1.0 . .
C C38 0.4699(9) 0.1310(15) 0.6281(10) 0.066(4) Uani d . . D 1.0 . .
H H38A 0.4415 0.1911 0.6333 0.098 Uiso calc U . R 1.0 . .
H H38B 0.4712 0.0928 0.6658 0.098 Uiso calc U . R 1.0 . .
H H38C 0.4509 0.0885 0.5962 0.098 Uiso calc U . R 1.0 . .
C C39 0.5765(8) 0.1954(14) 0.6687(7) 0.052(5) Uani d . . D 1.0 . .
H H39A 0.6249 0.2055 0.6609 0.079 Uiso calc U . R 1.0 . .
H H39B 0.5707 0.1428 0.6992 0.079 Uiso calc U . R 1.0 . .
H H39C 0.5565 0.2586 0.683 0.079 Uiso calc U . R 1.0 . .
C C41 0.8177(8) 1.0866(6) 0.4784(5) 0.081(7) Uani d . . G 1.0 . .
H H41 0.833 1.1545 0.4814 0.097 Uiso calc U . R 1.0 . .
C C43 0.7943(7) 1.0497(7) 0.4238(4) 0.069(6) Uani d . . G 1.0 . .
H H43 0.7936 1.0923 0.3895 0.082 Uiso calc U . R 1.0 . .
C C42 0.7720(7) 0.9505(8) 0.4194(4) 0.045(4) Uani d . . G 1.0 . .
H H42 0.756 0.9253 0.3821 0.054 Uiso calc U . R 1.0 . .
C C44 0.7731(7) 0.8882(6) 0.4696(4) 0.062(6) Uani d . . G 1.0 . .
H H44 0.7579 0.8204 0.4666 0.074 Uiso calc U . R 1.0 . .
C C45 0.7965(7) 0.9251(7) 0.5242(4) 0.048(4) Uani d . . G 1.0 . .
H H45 0.7973 0.8825 0.5585 0.058 Uiso calc U . R 1.0 . .
C C46 0.8188(8) 1.0243(8) 0.5286(4) 0.072(7) Uani d . . G 1.0 . .
H H46 0.8349 1.0496 0.5659 0.087 Uiso calc U . R 1.0 . .
Cl Cl1 0.70272(14) 0.7059(2) 0.37220(12) 0.0225(6) Uani d U . . 1.0 . .
Cl Cl2 0.72648(19) 0.2609(3) 0.58133(18) 0.0383(8) Uani d U . . 1.0 . .
F F3 0.4674(6) 0.7406(8) 0.6853(5) 0.058(3) Uani d U . . 1.0 . .
N N1 0.5523(5) 0.5077(8) 0.3341(4) 0.022(2) Uani d U . D 1.0 . .
N N2 0.5654(6) 0.4481(7) 0.6298(6) 0.035(3) Uani d U . D 1.0 . .
N N3 0.6393(5) 0.5116(7) 0.4538(4) 0.0164(18) Uani d U . . 1.0 . .
N N4 0.6424(5) 0.4569(8) 0.5003(5) 0.024(2) Uani d U . . 1.0 . .
P P1 0.69508(15) 0.4588(2) 0.31566(13) 0.0173(6) Uani d U . . 1.0 . .
P P2 0.52767(16) 0.6865(3) 0.40812(15) 0.0241(7) Uani d U . . 1.0 . .
P P3 0.71154(18) 0.5046(3) 0.63508(15) 0.0306(8) Uani d U . . 1.0 . .
P P4 0.54959(18) 0.2648(3) 0.55431(18) 0.0365(10) Uani d U . . 1.0 . .
S S1 0.4935(2) 0.8847(3) 0.76217(18) 0.0389(8) Uani d U . . 1.0 . .
W W1 0.62521(2) 0.57102(3) 0.38316(2) 0.01413(9) Uani d U . . 1.0 . .
W W2 0.63947(2) 0.39123(3) 0.57170(2) 0.01921(10) Uani d U . . 1.0 . .
C C40 0.5843(10) 0.0725(12) 0.5898(9) 0.066(4) Uani d . . D 1.0 . .
H H40A 0.5632 0.0421 0.5543 0.098 Uiso calc U . R 1.0 . .
H H40B 0.5868 0.0222 0.6221 0.098 Uiso calc U . R 1.0 . .
H H40C 0.6301 0.0955 0.5797 0.098 Uiso calc U . R 1.0 . .
C C47 0.5061(11) 0.8185(14) 0.6914(9) 0.026(3) Uani d U P . 0.673(11) A 1
F F1 0.5675(8) 0.7947(12) 0.6815(8) 0.055(4) Uani d U P . 0.673(11) A 1
F F2 0.4851(7) 0.8779(9) 0.6454(5) 0.038(3) Uani d U P . 0.673(11) A 1
O O1 0.5364(8) 0.9699(11) 0.7576(6) 0.037(3) Uani d U P . 0.673(11) A 1
O O2 0.5160(8) 0.8101(12) 0.8050(6) 0.033(3) Uani d U P . 0.673(11) A 1
O O3 0.4238(8) 0.9019(16) 0.7637(8) 0.050(4) Uani d U P . 0.673(11) A 1
C C47A 0.534(2) 0.799(3) 0.7149(18) 0.026(3) Uani d U P . 0.327(11) A 2
F F1A 0.5842(16) 0.852(3) 0.6829(15) 0.052(7) Uani d U P . 0.327(11) A 2
F F2A 0.5582(16) 0.728(2) 0.7481(15) 0.056(7) Uani d U P . 0.327(11) A 2
O O1A 0.4648(16) 0.970(2) 0.7299(14) 0.040(6) Uani d U P . 0.327(11) A 2
O O2A 0.5367(17) 0.927(2) 0.8019(15) 0.042(7) Uani d U P . 0.327(11) A 2
O O3A 0.441(2) 0.845(3) 0.7895(16) 0.043(7) Uani d U P . 0.327(11) A 2

loop_
_atom_site_aniso_label
_atom_site_aniso_U_11
_atom_site_aniso_U_22
_atom_site_aniso_U_33
_atom_site_aniso_U_12
_atom_site_aniso_U_13
_atom_site_aniso_U_23
C1 0.032(7) 0.035(8) 0.027(7) -0.012(6) -0.002(5) -0.007(6)
C2 0.034(7) 0.020(6) 0.029(7) -0.005(5) 0.000(6) -0.012(5)
C3 0.043(8) 0.027(7) 0.011(6) 0.000(6) 0.011(5) 0.002(5)
C4 0.037(7) 0.032(8) 0.024(7) 0.003(6) -0.001(6) 0.012(6)
C5 0.088(12) 0.036(8) 0.011(6) 0.018(9) 0.006(7) 0.002(6)
C6 0.038(8) 0.030(8) 0.047(9) -0.002(6) 0.018(7) 0.014(7)
C7 0.020(6) 0.027(7) 0.029(7) 0.008(5) 0.001(5) -0.002(5)
C8 0.044(8) 0.025(7) 0.024(7) 0.016(6) 0.001(5) 0.010(5)
C9 0.035(7) 0.047(8) 0.057(9) 0.014(6) -0.023(9) -0.017(10)
C10 0.051(9) 0.024(7) 0.052(10) 0.015(7) 0.002(8) -0.004(7)
C11 0.013(6) 0.037(8) 0.037(8) -0.003(5) -0.006(5) -0.004(6)
C12 0.025(6) 0.034(7) 0.035(8) 0.000(5) 0.003(6) -0.004(6)
C13 0.046(8) 0.024(7) 0.016(6) 0.012(6) -0.006(6) 0.008(5)
C14 0.026(7) 0.046(9) 0.044(9) 0.016(6) -0.007(6) 0.012(7)
C15 0.053(8) 0.034(7) 0.033(8) 0.005(6) -0.001(7) 0.003(8)
C16 0.035(8) 0.043(9) 0.026(7) 0.022(6) 0.005(6) 0.008(6)
C17 0.039(8) 0.045(9) 0.024(7) 0.027(7) 0.007(6) 0.001(6)
C18 0.057(9) 0.034(8) 0.021(7) 0.018(7) -0.009(6) -0.003(6)
C19 0.062(10) 0.041(9) 0.019(7) 0.019(7) 0.014(7) 0.009(6)
C20 0.042(9) 0.057(10) 0.031(8) 0.027(8) 0.000(6) -0.007(7)
C21 0.038(8) 0.068(11) 0.037(8) 0.025(8) 0.019(7) 0.028(8)
C22 0.055(10) 0.044(9) 0.027(8) 0.017(7) 0.004(7) 0.004(7)
C23 0.041(8) 0.017(7) 0.028(7) -0.007(5) -0.003(6) 0.008(5)
C24 0.045(9) 0.038(9) 0.033(8) -0.014(7) -0.008(6) 0.007(6)
C25 0.043(9) 0.044(9) 0.034(8) -0.017(7) -0.017(7) 0.002(7)
C26 0.028(7) 0.049(9) 0.054(11) -0.003(6) 0.009(7) 0.007(8)
C27 0.045(8) 0.029(8) 0.018(6) 0.002(6) -0.007(6) 0.003(5)
C28 0.085(13) 0.046(10) 0.033(9) -0.006(9) -0.009(9) 0.011(8)
C29 0.027(7) 0.057(11) 0.073(12) -0.004(7) -0.027(8) 0.027(9)
C30 0.056(10) 0.056(11) 0.029(8) -0.002(8) -0.001(7) 0.022(8)
C31 0.028(7) 0.080(13) 0.040(9) 0.005(8) 0.005(6) 0.011(9)
C32 0.046(8) 0.070(11) 0.037(9) -0.019(8) -0.012(8) 0.024(9)
C33 0.062(11) 0.054(10) 0.027(8) -0.030(9) -0.008(7) 0.006(7)
C34 0.079(14) 0.084(16) 0.061(13) -0.060(13) -0.007(11) 0.010(11)
C35 0.068(13) 0.060(13) 0.062(13) -0.024(10) 0.001(10) 0.001(10)
C36 0.061(11) 0.047(10) 0.064(12) -0.037(9) -0.029(9) 0.017(9)
C37 0.084(14) 0.043(11) 0.074(14) -0.031(10) 0.033(11) 0.012(10)
C38 0.074(9) 0.052(8) 0.071(10) -0.012(7) -0.001(7) 0.034(7)
C39 0.042(9) 0.069(12) 0.046(10) -0.002(8) 0.008(8) 0.033(9)
C41 0.12(2) 0.036(11) 0.085(16) -0.015(11) -0.038(15) 0.001(10)
C43 0.13(2) 0.040(11) 0.033(9) 0.014(11) -0.016(11) 0.000(8)
C42 0.081(12) 0.033(9) 0.020(7) 0.001(8) -0.013(7) -0.001(6)
C44 0.124(18) 0.025(8) 0.036(9) -0.025(10) -0.020(10) 0.000(7)
C45 0.088(13) 0.035(9) 0.022(7) -0.013(9) -0.008(8) 0.013(6)
C46 0.15(2) 0.040(10) 0.029(9) -0.023(12) -0.009(11) 0.011(8)
Cl1 0.0305(14) 0.0152(13) 0.0217(16) -0.0053(10) 0.0021(11) 0.0009(11)
Cl2 0.0483(19) 0.0301(17) 0.037(2) 0.0027(14) 0.0022(16) 0.0052(15)
F3 0.076(6) 0.050(5) 0.048(6) -0.006(4) -0.009(5) -0.015(4)
N1 0.021(5) 0.030(6) 0.015(5) -0.001(4) -0.002(4) 0.002(4)
N2 0.043(6) 0.012(5) 0.050(6) 0.007(4) -0.035(5) -0.001(4)
N3 0.019(5) 0.014(4) 0.016(4) -0.003(3) -0.005(3) 0.001(3)
N4 0.034(6) 0.019(5) 0.020(4) -0.011(4) -0.008(4) 0.007(3)
P1 0.0233(15) 0.0129(14) 0.0155(14) -0.0013(11) -0.0018(11) 0.0004(11)
P2 0.0250(16) 0.0271(17) 0.0203(15) 0.0090(13) -0.0006(12) 0.0051(13)
P3 0.0265(17) 0.046(2) 0.0196(16) -0.0071(15) -0.0029(13) 0.0134(15)
P4 0.0247(17) 0.042(2) 0.043(2) -0.0170(15) -0.0078(14) 0.0284(17)
S1 0.045(2) 0.038(2) 0.0340(18) -0.0030(16) -0.0005(16) -0.0038(16)
W1 0.01542(16) 0.01458(18) 0.01239(17) 0.00015(16) -0.00045(19) 0.00257(19)
W2 0.0241(2) 0.0186(2) 0.01502(19) -0.00185(17) 0.0025(2) 0.0065(2)
C40 0.074(9) 0.052(8) 0.071(10) -0.012(7) -0.001(7) 0.034(7)
C47 0.045(6) 0.018(5) 0.015(5) -0.003(4) 0.009(4) -0.004(4)
F1 0.059(7) 0.042(8) 0.065(10) 0.002(6) -0.003(6) -0.020(7)
F2 0.058(7) 0.036(6) 0.021(5) -0.004(5) -0.003(5) 0.001(4)
O1 0.057(8) 0.030(6) 0.022(7) -0.010(6) -0.002(6) 0.000(5)
O2 0.036(8) 0.038(7) 0.025(6) -0.012(6) -0.001(5) 0.004(5)
O3 0.037(6) 0.077(12) 0.037(9) 0.007(6) -0.006(5) -0.027(8)
C47A 0.045(6) 0.018(5) 0.015(5) -0.003(4) 0.009(4) -0.004(4)
F1A 0.055(12) 0.046(13) 0.055(15) 0.001(10) 0.017(10) 0.011(11)
F2A 0.058(13) 0.040(10) 0.070(13) -0.012(8) -0.006(10) 0.013(9)
O1A 0.048(14) 0.035(10) 0.039(12) -0.002(9) -0.005(10) -0.002(8)
O2A 0.050(11) 0.040(13) 0.036(11) 0.004(9) -0.003(9) -0.016(10)
O3A 0.049(10) 0.038(14) 0.041(14) -0.004(9) 0.011(9) -0.001(10)

loop_
_atom_type_symbol
_atom_type_description
_atom_type_scat_dispersion_real
_atom_type_scat_dispersion_imag
_atom_type_scat_source
C C 0.0033 0.0016 'International Tables Vol C Tables 4.2.6.8 and 6.1.1.4'
H H 0.0000 0.0000 'International Tables Vol C Tables 4.2.6.8 and 6.1.1.4'
Cl Cl 0.1484 0.1585 'International Tables Vol C Tables 4.2.6.8 and 6.1.1.4'
F F 0.0171 0.0103 'International Tables Vol C Tables 4.2.6.8 and 6.1.1.4'
N N 0.0061 0.0033 'International Tables Vol C Tables 4.2.6.8 and 6.1.1.4'
O O 0.0106 0.0060 'International Tables Vol C Tables 4.2.6.8 and 6.1.1.4'
P P 0.1023 0.0942 'International Tables Vol C Tables 4.2.6.8 and 6.1.1.4'
S S 0.1246 0.1234 'International Tables Vol C Tables 4.2.6.8 and 6.1.1.4'
W W -0.8490 6.8722 'International Tables Vol C Tables 4.2.6.8 and 6.1.1.4'

loop_
_geom_angle_atom_site_label_1
_geom_angle_atom_site_label_2
_geom_angle_atom_site_label_3
_geom_angle
N1 C1 C2 113.1(10)
N1 C1 H1A 109.0
C2 C1 H1A 109.0
N1 C1 H1B 109.0
C2 C1 H1B 109.0
H1A C1 H1B 107.8
C1 C2 P1 108.1(9)
C1 C2 H2A 110.1
P1 C2 H2A 110.1
C1 C2 H2B 110.1
P1 C2 H2B 110.1
H2A C2 H2B 108.4
C6 C3 C4 106.7(11)
C6 C3 C5 107.1(12)
C4 C3 C5 110.1(12)
C6 C3 P1 111.5(10)
C4 C3 P1 109.7(9)
C5 C3 P1 111.7(9)
C3 C4 H4A 109.5
C3 C4 H4B 109.5
H4A C4 H4B 109.5
C3 C4 H4C 109.5
H4A C4 H4C 109.5
H4B C4 H4C 109.5
C3 C5 H5A 109.5
C3 C5 H5B 109.5
H5A C5 H5B 109.5
C3 C5 H5C 109.5
H5A C5 H5C 109.5
H5B C5 H5C 109.5
C3 C6 H6A 109.5
C3 C6 H6B 109.5
H6A C6 H6B 109.5
C3 C6 H6C 109.5
H6A C6 H6C 109.5
H6B C6 H6C 109.5
C8 C7 C10 108.4(11)
C8 C7 C9 107.7(13)
C10 C7 C9 110.4(11)
C8 C7 P1 108.8(8)
C10 C7 P1 113.6(10)
C9 C7 P1 107.8(9)
C7 C8 H8A 109.5
C7 C8 H8B 109.5
H8A C8 H8B 109.5
C7 C8 H8C 109.5
H8A C8 H8C 109.5
H8B C8 H8C 109.5
C7 C9 H9A 109.5
C7 C9 H9B 109.5
H9A C9 H9B 109.5
C7 C9 H9C 109.5
H9A C9 H9C 109.5
H9B C9 H9C 109.5
C7 C10 H10A 109.5
C7 C10 H10B 109.5
H10A C10 H10B 109.5
C7 C10 H10C 109.5
H10A C10 H10C 109.5
H10B C10 H10C 109.5
N1 C11 C12 114.4(10)
N1 C11 H11A 108.7
C12 C11 H11A 108.7
N1 C11 H11B 108.7
C12 C11 H11B 108.7
H11A C11 H11B 107.6
C11 C12 P2 108.2(9)
C11 C12 H12A 110.1
P2 C12 H12A 110.1
C11 C12 H12B 110.1
P2 C12 H12B 110.1
H12A C12 H12B 108.4
C15 C13 C16 106.9(12)
C15 C13 C14 111.3(12)
C16 C13 C14 108.8(11)
C15 C13 P2 110.4(9)
C16 C13 P2 107.6(9)
C14 C13 P2 111.6(10)
C13 C14 H14A 109.5
C13 C14 H14B 109.5
H14A C14 H14B 109.5
C13 C14 H14C 109.5
H14A C14 H14C 109.5
H14B C14 H14C 109.5
C13 C15 H15A 109.5
C13 C15 H15B 109.5
H15A C15 H15B 109.5
C13 C15 H15C 109.5
H15A C15 H15C 109.5
H15B C15 H15C 109.5
C13 C16 H16A 109.5
C13 C16 H16B 109.5
H16A C16 H16B 109.5
C13 C16 H16C 109.5
H16A C16 H16C 109.5
H16B C16 H16C 109.5
C20 C17 C19 108.4(12)
C20 C17 C18 109.7(13)
C19 C17 C18 106.8(12)
C20 C17 P2 114.4(10)
C19 C17 P2 109.0(10)
C18 C17 P2 108.2(10)
C17 C18 H18A 109.5
C17 C18 H18B 109.5
H18A C18 H18B 109.5
C17 C18 H18C 109.5
H18A C18 H18C 109.5
H18B C18 H18C 109.5
C17 C19 H19A 109.5
C17 C19 H19B 109.5
H19A C19 H19B 109.5
C17 C19 H19C 109.5
H19A C19 H19C 109.5
H19B C19 H19C 109.5
C17 C20 H20A 109.5
C17 C20 H20B 109.5
H20A C20 H20B 109.5
C17 C20 H20C 109.5
H20A C20 H20C 109.5
H20B C20 H20C 109.5
N2 C21 C22 120.5(12)
N2 C21 H21A 107.2
C22 C21 H21A 107.2
N2 C21 H21B 107.2
C22 C21 H21B 107.2
H21A C21 H21B 106.8
C21 C22 P3 105.7(11)
C21 C22 H22A 110.6
P3 C22 H22A 110.6
C21 C22 H22B 110.6
P3 C22 H22B 110.6
H22A C22 H22B 108.7
C24 C23 C25 109.0(11)
C24 C23 C26 105.0(12)
C25 C23 C26 109.8(12)
C24 C23 P3 111.4(10)
C25 C23 P3 114.8(10)
C26 C23 P3 106.3(9)
C23 C24 H24A 109.5
C23 C24 H24B 109.5
H24A C24 H24B 109.5
C23 C24 H24C 109.5
H24A C24 H24C 109.5
H24B C24 H24C 109.5
C23 C25 H25A 109.5
C23 C25 H25B 109.5
H25A C25 H25B 109.5
C23 C25 H25C 109.5
H25A C25 H25C 109.5
H25B C25 H25C 109.5
C23 C26 H26A 109.5
C23 C26 H26B 109.5
H26A C26 H26B 109.5
C23 C26 H26C 109.5
H26A C26 H26C 109.5
H26B C26 H26C 109.5
C30 C27 C29 106.9(12)
C30 C27 C28 110.8(13)
C29 C27 C28 106.6(13)
C30 C27 P3 109.7(10)
C29 C27 P3 111.2(10)
C28 C27 P3 111.4(10)
C27 C28 H28A 109.5
C27 C28 H28B 109.5
H28A C28 H28B 109.5
C27 C28 H28C 109.5
H28A C28 H28C 109.5
H28B C28 H28C 109.5
C27 C29 H29A 109.5
C27 C29 H29B 109.5
H29A C29 H29B 109.5
C27 C29 H29C 109.5
H29A C29 H29C 109.5
H29B C29 H29C 109.5
C27 C30 H30A 109.5
C27 C30 H30B 109.5
H30A C30 H30B 109.5
C27 C30 H30C 109.5
H30A C30 H30C 109.5
H30B C30 H30C 109.5
N2 C31 C32 114.6(13)
N2 C31 H33A 108.6
C32 C31 H33A 108.6
N2 C31 H33B 108.6
C32 C31 H33B 108.6
H33A C31 H33B 107.6
C31 C32 P4 111.6(10)
C31 C32 H32A 109.3
P4 C32 H32A 109.3
C31 C32 H32B 109.3
P4 C32 H32B 109.3
H32A C32 H32B 108.0
C36 C33 C34 104.1(13)
C36 C33 C35 109.2(14)
C34 C33 C35 113.8(15)
C36 C33 P4 108.9(11)
C34 C33 P4 114.9(11)
C35 C33 P4 105.7(11)
C33 C34 H34A 109.5
C33 C34 H34B 109.5
H34A C34 H34B 109.5
C33 C34 H34C 109.5
H34A C34 H34C 109.5
H34B C34 H34C 109.5
C33 C35 H35A 109.5
C33 C35 H35B 109.5
H35A C35 H35B 109.5
C33 C35 H35C 109.5
H35A C35 H35C 109.5
H35B C35 H35C 109.5
C33 C36 H36A 109.5
C33 C36 H36B 109.5
H36A C36 H36B 109.5
C33 C36 H36C 109.5
H36A C36 H36C 109.5
H36B C36 H36C 109.5
C39 C37 C38 106.8(15)
C39 C37 C40 103.2(16)
C38 C37 C40 111.6(14)
C39 C37 P4 109.4(11)
C38 C37 P4 116.9(13)
C40 C37 P4 108.2(11)
C37 C38 H38A 109.5
C37 C38 H38B 109.5
H38A C38 H38B 109.5
C37 C38 H38C 109.5
H38A C38 H38C 109.5
H38B C38 H38C 109.5
C37 C39 H39A 109.5
C37 C39 H39B 109.5
H39A C39 H39B 109.5
C37 C39 H39C 109.5
H39A C39 H39C 109.5
H39B C39 H39C 109.5
C43 C41 C46 120.0
C43 C41 H41 120.0
C46 C41 H41 120.0
C41 C43 C42 120.0
C41 C43 H43 120.0
C42 C43 H43 120.0
C44 C42 C43 120.0
C44 C42 H42 120.0
C43 C42 H42 120.0
C45 C44 C42 120.0
C45 C44 H44 120.0
C42 C44 H44 120.0
C46 C45 C44 120.0
C46 C45 H45 120.0
C44 C45 H45 120.0
C45 C46 C41 120.0
C45 C46 H46 120.0
C41 C46 H46 120.0
C11 N1 C1 108.5(10)
C11 N1 W1 125.2(8)
C1 N1 W1 126.3(8)
C31 N2 C21 114.4(13)
C31 N2 W2 124.1(10)
C21 N2 W2 120.8(9)
N4 N3 W1 169.7(8)
N3 N4 W2 172.3(10)
C2 P1 C7 106.6(6)
C2 P1 C3 106.0(6)
C7 P1 C3 112.2(6)
C2 P1 W1 96.6(4)
C7 P1 W1 117.6(4)
C3 P1 W1 115.4(4)
C12 P2 C17 104.8(7)
C12 P2 C13 106.9(7)
C17 P2 C13 111.3(6)
C12 P2 W1 96.5(4)
C17 P2 W1 119.2(4)
C13 P2 W1 115.6(5)
C23 P3 C22 103.2(7)
C23 P3 C27 112.2(6)
C22 P3 C27 104.0(7)
C23 P3 W2 118.4(5)
C22 P3 W2 97.7(6)
C27 P3 W2 117.6(5)
C33 P4 C37 113.2(7)
C33 P4 C32 105.8(7)
C37 P4 C32 101.0(7)
C33 P4 W2 120.5(4)
C37 P4 W2 116.6(6)
C32 P4 W2 94.7(5)
O3A S1 O2A 111.(2)
O3 S1 O1 117.6(11)
O3 S1 O2 113.5(11)
O1 S1 O2 114.2(9)
O3A S1 O1A 103.(2)
O2A S1 O1A 104.6(19)
O3A S1 C47A 112.(2)
O2A S1 C47A 112.(2)
O1A S1 C47A 113.(2)
O3 S1 C47 103.5(10)
O1 S1 C47 103.9(9)
O2 S1 C47 101.5(9)
N3 W1 N1 114.2(4)
N3 W1 Cl1 108.9(3)
N1 W1 Cl1 136.8(3)
N3 W1 P2 101.1(3)
N1 W1 P2 79.8(3)
Cl1 W1 P2 93.38(11)
N3 W1 P1 100.4(3)
N1 W1 P1 79.7(3)
Cl1 W1 P1 91.69(10)
P2 W1 P1 154.94(10)
N4 W2 N2 113.0(5)
N4 W2 Cl2 113.2(4)
N2 W2 Cl2 133.7(3)
N4 W2 P4 102.2(3)
N2 W2 P4 80.7(3)
Cl2 W2 P4 92.29(12)
N4 W2 P3 100.8(3)
N2 W2 P3 80.4(3)
Cl2 W2 P3 88.55(13)
P4 W2 P3 154.55(12)
C37 C40 H40A 109.5
C37 C40 H40B 109.5
H40A C40 H40B 109.5
C37 C40 H40C 109.5
H40A C40 H40C 109.5
H40B C40 H40C 109.5
F1 C47 F3 110.4(17)
F1 C47 F2 107.6(17)
F3 C47 F2 101.7(17)
F1 C47 S1 113.6(16)
F3 C47 S1 113.3(13)
F2 C47 S1 109.3(13)
F2A C47A F1A 113.(4)
F2A C47A F3 101.(3)
F1A C47A F3 126.(3)
F2A C47A S1 108.(3)
F1A C47A S1 107.(3)
F3 C47A S1 101.(2)

loop_
_geom_bond_atom_site_label_1
_geom_bond_atom_site_label_2
_geom_bond_distance
C1 N1 1.463(13)
C1 C2 1.553(19)
C1 H1A 0.99
C1 H1B 0.99
C2 P1 1.835(13)
C2 H2A 0.99
C2 H2B 0.99
C3 C6 1.517(19)
C3 C4 1.524(18)
C3 C5 1.537(18)
C3 P1 1.886(12)
C4 H4A 0.98
C4 H4B 0.98
C4 H4C 0.98
C5 H5A 0.98
C5 H5B 0.98
C5 H5C 0.98
C6 H6A 0.98
C6 H6B 0.98
C6 H6C 0.98
C7 C8 1.507(18)
C7 C10 1.532(18)
C7 C9 1.542(19)
C7 P1 1.869(12)
C8 H8A 0.98
C8 H8B 0.98
C8 H8C 0.98
C9 H9A 0.98
C9 H9B 0.98
C9 H9C 0.98
C10 H10A 0.98
C10 H10B 0.98
C10 H10C 0.98
C11 N1 1.456(13)
C11 C12 1.533(18)
C11 H11A 0.99
C11 H11B 0.99
C12 P2 1.827(13)
C12 H12A 0.99
C12 H12B 0.99
C13 C15 1.52(2)
C13 C16 1.532(18)
C13 C14 1.535(19)
C13 P2 1.903(13)
C14 H14A 0.98
C14 H14B 0.98
C14 H14C 0.98
C15 H15A 0.98
C15 H15B 0.98
C15 H15C 0.98
C16 H16A 0.98
C16 H16B 0.98
C16 H16C 0.98
C17 C20 1.516(18)
C17 C19 1.52(2)
C17 C18 1.55(2)
C17 P2 1.867(14)
C18 H18A 0.98
C18 H18B 0.98
C18 H18C 0.98
C19 H19A 0.98
C19 H19B 0.98
C19 H19C 0.98
C20 H20A 0.98
C20 H20B 0.98
C20 H20C 0.98
C21 N2 1.416(16)
C21 C22 1.56(2)
C21 H21A 0.99
C21 H21B 0.99
C22 P3 1.871(15)
C22 H22A 0.99
C22 H22B 0.99
C23 C24 1.506(18)
C23 C25 1.517(18)
C23 C26 1.57(2)
C23 P3 1.848(13)
C24 H24A 0.98
C24 H24B 0.98
C24 H24C 0.98
C25 H25A 0.98
C25 H25B 0.98
C25 H25C 0.98
C26 H26A 0.98
C26 H26B 0.98
C26 H26C 0.98
C27 C30 1.51(2)
C27 C29 1.52(2)
C27 C28 1.58(2)
C27 P3 1.886(13)
C28 H28A 0.98
C28 H28B 0.98
C28 H28C 0.98
C29 H29A 0.98
C29 H29B 0.98
C29 H29C 0.98
C30 H30A 0.98
C30 H30B 0.98
C30 H30C 0.98
C31 N2 1.399(15)
C31 C32 1.50(2)
C31 H33A 0.99
C31 H33B 0.99
C32 P4 1.891(18)
C32 H32A 0.99
C32 H32B 0.99
C33 C36 1.523(16)
C33 C34 1.531(16)
C33 C35 1.545(17)
C33 P4 1.843(15)
C34 H34A 0.98
C34 H34B 0.98
C34 H34C 0.98
C35 H35A 0.98
C35 H35B 0.98
C35 H35C 0.98
C36 H36A 0.98
C36 H36B 0.98
C36 H36C 0.98
C37 C39 1.519(18)
C37 C38 1.527(17)
C37 C40 1.541(18)
C37 P4 1.854(18)
C38 H38A 0.98
C38 H38B 0.98
C38 H38C 0.98
C39 H39A 0.98
C39 H39B 0.98
C39 H39C 0.98
C41 C43 1.39
C41 C46 1.39
C41 H41 0.95
C43 C42 1.39
C43 H43 0.95
C42 C44 1.39
C42 H42 0.95
C44 C45 1.39
C44 H44 0.95
C45 C46 1.39
C45 H45 0.95
C46 H46 0.95
Cl1 W1 2.366(3)
Cl2 W2 2.446(3)
F3 C47 1.29(2)
F3 C47A 1.65(5)
N1 W1 1.993(10)
N2 W2 2.093(13)
N3 N4 1.266(12)
N3 W1 1.781(9)
N4 W2 1.813(10)
P1 W1 2.524(3)
P2 W1 2.522(3)
P3 W2 2.504(4)
P4 W2 2.471(3)
S1 O3A 1.31(3)
S1 O2A 1.35(3)
S1 O3 1.397(16)
S1 O1 1.415(15)
S1 O2 1.443(15)
S1 O1A 1.45(3)
S1 C47A 1.74(4)
S1 C47 1.820(18)
C40 H40A 0.98
C40 H40B 0.98
C40 H40C 0.98
C47 F1 1.27(3)
C47 F2 1.36(2)
C47A F2A 1.29(5)
C47A F1A 1.41(5)

loop_
_geom_torsion_atom_site_label_1
_geom_torsion_atom_site_label_2
_geom_torsion_atom_site_label_3
_geom_torsion_atom_site_label_4
_geom_torsion
N1 C1 C2 P1 -40.1(13)
N1 C11 C12 P2 40.2(14)
N2 C21 C22 P3 -35.6(16)
N2 C31 C32 P4 35.7(18)
C46 C41 C43 C42 0
C41 C43 C42 C44 0
C43 C42 C44 C45 0
C42 C44 C45 C46 0
C44 C45 C46 C41 0
C43 C41 C46 C45 0
C12 C11 N1 C1 161.5(11)
C12 C11 N1 W1 -17.1(16)
C2 C1 N1 C11 -161.7(11)
C2 C1 N1 W1 17.0(16)
C32 C31 N2 C21 160.8(13)
C32 C31 N2 W2 -10.4(19)
C22 C21 N2 C31 -161.2(13)
C22 C21 N2 W2 10.2(17)
C1 C2 P1 C7 160.9(9)
C1 C2 P1 C3 -79.4(10)
C1 C2 P1 W1 39.5(9)
C8 C7 P1 C2 -46.5(10)
C10 C7 P1 C2 74.4(11)
C9 C7 P1 C2 -163.0(11)
C8 C7 P1 C3 -162.1(9)
C10 C7 P1 C3 -41.2(12)
C9 C7 P1 C3 81.4(11)
C8 C7 P1 W1 60.5(10)
C10 C7 P1 W1 -178.7(8)
C9 C7 P1 W1 -56.1(11)
C6 C3 P1 C2 -161.1(9)
C4 C3 P1 C2 81.0(10)
C5 C3 P1 C2 -41.3(12)
C6 C3 P1 C7 -45.2(11)
C4 C3 P1 C7 -163.1(9)
C5 C3 P1 C7 74.6(12)
C6 C3 P1 W1 93.3(10)
C4 C3 P1 W1 -24.7(11)
C5 C3 P1 W1 -146.9(9)
C11 C12 P2 C17 -161.6(9)
C11 C12 P2 C13 80.1(10)
C11 C12 P2 W1 -39.1(9)
C20 C17 P2 C12 -72.6(13)
C19 C17 P2 C12 49.0(12)
C18 C17 P2 C12 164.8(9)
C20 C17 P2 C13 42.6(14)
C19 C17 P2 C13 164.2(10)
C18 C17 P2 C13 -80.0(10)
C20 C17 P2 W1 -178.9(10)
C19 C17 P2 W1 -57.3(12)
C18 C17 P2 W1 58.5(11)
C24 C23 P3 C22 -51.7(11)
C25 C23 P3 C22 72.8(12)
C26 C23 P3 C22 -165.5(10)
C24 C23 P3 C27 -163.0(10)
C25 C23 P3 C27 -38.5(13)
C26 C23 P3 C27 83.2(11)
C24 C23 P3 W2 54.8(11)
C25 C23 P3 W2 179.4(9)
C26 C23 P3 W2 -59.0(10)
C21 C22 P3 C23 159.2(10)
C21 C22 P3 C27 -83.5(11)
C21 C22 P3 W2 37.6(10)
C30 C27 P3 C23 -166.5(10)
C29 C27 P3 C23 -48.4(12)
C28 C27 P3 C23 70.4(12)
C30 C27 P3 C22 82.6(12)
C29 C27 P3 C22 -159.2(11)
C28 C27 P3 C22 -40.4(13)
C30 C27 P3 W2 -24.1(12)
C29 C27 P3 W2 94.1(11)
C28 C27 P3 W2 -147.1(10)
C36 C33 P4 C37 161.7(11)
C34 C33 P4 C37 45.4(16)
C35 C33 P4 C37 -81.0(12)
C36 C33 P4 C32 52.0(12)
C34 C33 P4 C32 -64.3(15)
C35 C33 P4 C32 169.3(10)
C36 C33 P4 W2 -53.5(12)
C34 C33 P4 W2 -169.8(12)
C35 C33 P4 W2 63.8(11)
C39 C37 P4 C33 165.2(11)
C38 C37 P4 C33 -73.4(16)
C40 C37 P4 C33 53.4(14)
C39 C37 P4 C32 -82.2(13)
C38 C37 P4 C32 39.2(16)
C40 C37 P4 C32 166.1(12)
C39 C37 P4 W2 18.9(14)
C38 C37 P4 W2 140.3(13)
C40 C37 P4 W2 -92.9(12)
C31 C32 P4 C33 -161.8(11)
C31 C32 P4 C37 80.0(12)
C31 C32 P4 W2 -38.2(11)
N4 N3 W1 N1 11.(5)
N4 N3 W1 Cl1 -168.(5)
N4 N3 W1 P2 95.(5)
N4 N3 W1 P1 -72.(5)
O3 S1 C47 F1 -179.5(17)
O1 S1 C47 F1 57.2(18)
O2 S1 C47 F1 -61.6(18)
O3 S1 C47 F3 -52.4(19)
O1 S1 C47 F3 -175.8(15)
O2 S1 C47 F3 65.4(17)
O3 S1 C47 F2 60.3(17)
O1 S1 C47 F2 -63.1(16)
O2 S1 C47 F2 178.1(14)
O3A S1 C47A F2A -65.(4)
O2A S1 C47A F2A 61.(4)
O1A S1 C47A F2A 179.(3)
O3A S1 C47A F1A 174.(3)
O2A S1 C47A F1A -61.(4)
O1A S1 C47A F1A 57.(4)
O3A S1 C47A F3 40.(3)
O2A S1 C47A F3 166.(2)
O1A S1 C47A F3 -76.(2)
